data_7203736
loop_
_publ_author_name
'McMurtrie, John'
'Dance, Ian'

_publ_section_title
;
 Engineering the metal-terpy grid with complexes containing 4?-hydroxy
 terpyridine
;
_journal_issue 36
_journal_name_full CrystEngComm
_journal_page_first 230
_journal_paper_doi 10.1039/b500989h
_journal_volume 7
_journal_year 2005
_chemical_formula_moiety 'C30 H22 Cu N6 O2 2+,2(B F4 1-),H2 O'
_chemical_formula_sum 'C30 H24 B2 Cu F8 N6 O3'
_chemical_formula_weight 753.7
_space_group_IT_number 4
_symmetry_cell_setting monoclinic
_symmetry_space_group_name_Hall 'P 2yb'
_symmetry_space_group_name_H-M 'P 1 21 1'
_atom_type_scat_source 'International Tables for X-ray Crystallography, Vol. IV'
_audit_creation_method 'RAELSPUB and manual entry'
_cell_angle_alpha 90
_cell_angle_beta 98.38(1)
_cell_angle_gamma 90
_cell_formula_units_Z 2
_cell_length_a 8.806(2)
_cell_length_b 9.047(1)
_cell_length_c 20.163(4)
_cell_measurement_reflns_used 10
_cell_measurement_temperature 294
_cell_measurement_theta_max 12
_cell_measurement_theta_min 10
_cell_volume 1589.2(5)
_computing_cell_refinement 'CAD4 Version 5.0, 1989'
_computing_data_collection 'CAD4 Version 5.0, 1989'
_computing_data_reduction 'Local program'
_computing_molecular_graphics 'ORTEP-II, (Johnson, 1976)'
_computing_publication_material 'Local programs'
_computing_structure_refinement 'RAELS, (Rae, 1989)'
_computing_structure_solution 'SIR92 (Altomare et al, 1994)'
_diffrn_measurement_device_type 'Nonius CAD-4'
_diffrn_measurement_method \w--2\q
_diffrn_radiation_type 'Mo K\a'
_diffrn_radiation_wavelength 0.71073
_diffrn_reflns_av_R_equivalents 0.013
_diffrn_reflns_limit_h_max 10
_diffrn_reflns_limit_h_min -10
_diffrn_reflns_limit_k_max 10
_diffrn_reflns_limit_k_min 0
_diffrn_reflns_limit_l_max 24
_diffrn_reflns_limit_l_min 0
_diffrn_reflns_number 3058
_diffrn_reflns_theta_max 25
_diffrn_standards_decay_% 0
_diffrn_standards_interval_time 30min
_diffrn_standards_number 1
_exptl_absorpt_coefficient_mu 0.774
_exptl_absorpt_correction_type none
_exptl_crystal_colour blue-green
_exptl_crystal_density_diffrn 1.57
_exptl_crystal_density_method 'not measured'
_exptl_crystal_description irregular
_exptl_crystal_F_000 762.0
_exptl_crystal_size_rad 0.1
_refine_diff_density_max 0.56
_refine_diff_density_min -0.66
_refine_ls_extinction_method none
_refine_ls_goodness_of_fit_ref 1.27
_refine_ls_hydrogen_treatment noref
_refine_ls_number_parameters 155
_refine_ls_number_reflns 2217
_refine_ls_R_factor_gt 0.051
_refine_ls_shift/su_max 0.003
_refine_ls_structure_factor_coef F
_refine_ls_weighting_details 'w = 1/[\s^2^(F) + 0.0004F^2^]'
_refine_ls_weighting_scheme calc
_refine_ls_wR_factor_ref 0.068
_reflns_number_gt 2217
_reflns_number_total 2972
_reflns_threshold_expression I>2\s(I)
_cod_data_source_file b500989h.txt
_cod_data_source_block crystal_3a
_cod_original_sg_symbol_H-M 'P 21'
_cod_database_code 7203736

loop_
_symmetry_equiv_pos_site_id
_symmetry_equiv_pos_as_xyz
1 x,y,z
2 -x,1/2+y,-z

loop_
_atom_site_label
_atom_site_fract_x
_atom_site_fract_y
_atom_site_fract_z
_atom_site_U_iso_or_equiv
_atom_site_adp_type
_atom_site_type_symbol
_atom_site_occupancy
Cu 0.26388(8) 0.76850 0.75888(4) 0.0402(3) Uani Cu 1.0
O1A 0.2821(8) 0.7052(8) 1.0587(2) 0.094(3) Uani O 1.0
N1A 0.0457(5) 0.8564(6) 0.7739(2) 0.045(1) Uani N 1.0
N2A 0.2741(4) 0.7552(5) 0.8561(2) 0.040(1) Uani N 1.0
N3A 0.4906(4) 0.6778(5) 0.7893(2) 0.043(1) Uani N 1.0
C1A -0.0644(6) 0.9109(7) 0.7279(3) 0.057(2) Uani C 1.0
C2A -0.1964(6) 0.9726(8) 0.7432(4) 0.072(2) Uani C 1.0
C3A -0.2167(7) 0.9788(8) 0.8089(4) 0.076(2) Uani C 1.0
C4A -0.1048(7) 0.9233(8) 0.8578(3) 0.065(2) Uani C 1.0
C5A 0.0259(6) 0.8624(7) 0.8388(3) 0.050(1) Uani C 1.0
C6A 0.1513(6) 0.7980(6) 0.8843(2) 0.047(1) Uani C 1.0
C7A 0.1488(6) 0.7833(7) 0.9524(3) 0.062(2) Uani C 1.0
C8A 0.2765(6) 0.7229(5) 0.9919(3) 0.069(2) Uani C 1.0
C9A 0.4030(7) 0.6789(6) 0.9627(2) 0.061(2) Uani C 1.0
C10A 0.3980(6) 0.6967(6) 0.8943(2) 0.046(1) Uani C 1.0
C11A 0.5217(6) 0.6501(6) 0.8554(3) 0.047(1) Uani C 1.0
C12A 0.6587(7) 0.5862(7) 0.8830(3) 0.062(2) Uani C 1.0
C13A 0.7650(7) 0.5504(8) 0.8415(4) 0.071(2) Uani C 1.0
C14A 0.7332(6) 0.5785(8) 0.7745(4) 0.067(2) Uani C 1.0
C15A 0.5955(6) 0.6420(6) 0.7505(3) 0.053(1) Uani C 1.0
O1B 0.2505(6) 0.7889(8) 0.4568(2) 0.074(2) Uani O 1.0
N1B 0.1660(5) 0.5513(5) 0.7259(2) 0.044(1) Uani N 1.0
N2B 0.2541(4) 0.7802(5) 0.6604(2) 0.0380(9) Uani N 1.0
N3B 0.3514(5) 0.9942(5) 0.7439(2) 0.0416(9) Uani N 1.0
C1B 0.1201(6) 0.4415(6) 0.7624(2) 0.053(1) Uani C 1.0
C2B 0.0519(7) 0.3156(6) 0.7352(3) 0.065(2) Uani C 1.0
C3B 0.0297(7) 0.3015(6) 0.6671(3) 0.068(2) Uani C 1.0
C4B 0.0760(7) 0.4133(7) 0.6278(3) 0.059(1) Uani C 1.0
C5B 0.1442(6) 0.5377(6) 0.6587(3) 0.0463(9) Uani C 1.0
C6B 0.1989(5) 0.6644(6) 0.6221(2) 0.0432(8) Uani C 1.0
C7B 0.1967(5) 0.6652(6) 0.5534(2) 0.0528(9) Uani C 1.0
C8B 0.2530(4) 0.7889(5) 0.5239(3) 0.057(1) Uani C 1.0
C9B 0.3099(5) 0.9082(6) 0.5636(3) 0.0503(9) Uani C 1.0
C10B 0.3088(5) 0.9003(6) 0.6320(2) 0.0411(8) Uani C 1.0
C11B 0.3632(6) 1.0202(6) 0.6792(2) 0.0426(8) Uani C 1.0
C12B 0.4204(6) 1.1525(6) 0.6593(3) 0.0523(9) Uani C 1.0
C13B 0.4659(6) 1.2592(7) 0.7072(3) 0.061(1) Uani C 1.0
C14B 0.4537(7) 1.2325(6) 0.7727(3) 0.060(1) Uani C 1.0
C15B 0.3962(6) 1.0993(6) 0.7890(2) 0.051(1) Uani C 1.0
OW 0.4397(9) 0.9867(9) 0.4162(3) 0.090(2) Uani O 1.0
B1A 0.8219(11) 0.7679(10) 0.0618(4) 0.083(5) Uani B 0.53
F1A 0.9702(13) 0.7856(17) 0.0894(7) 0.103(4) Uani F 0.53
F2A 0.8013(17) 0.8214(18) -0.0014(5) 0.141(6) Uani F 0.53
F3A 0.7303(17) 0.8421(17) 0.0987(6) 0.139(9) Uani F 0.53
F4A 0.7857(16) 0.6226(12) 0.0607(8) 0.147(6) Uani F 0.53
B1A' 0.8742(13) 0.7537(12) 0.0635(4) 0.077(5) Uani B 0.47
F2A' 0.8748(19) 0.6421(17) 0.0190(7) 0.125(6) Uani F 0.47
F1A' 1.0148(16) 0.7656(25) 0.1004(8) 0.121(3) Uani F 0.47
F3A' 0.7690(20) 0.7254(18) 0.1044(7) 0.124(6) Uani F 0.47
F4A' 0.8384(24) 0.8817(16) 0.0303(8) 0.135(7) Uani F 0.47
B1B 0.7362(13) 0.8325(14) 0.5531(5) 0.097(8) Uani B 0.52
F1B 0.6731(21) 0.7661(21) 0.4956(7) 0.160(9) Uani F 0.52
F2B 0.8848(13) 0.8648(20) 0.5498(11) 0.125(9) Uani F 0.52
F3B 0.7281(27) 0.7405(20) 0.6054(7) 0.198(9) Uani F 0.52
F4B 0.6589(16) 0.9585(17) 0.5618(10) 0.184(9) Uani F 0.52
B1B' 0.7563(13) 0.8070(14) 0.5510(6) 0.099(9) Uani B 0.48
F2B' 0.8169(21) 0.6739(16) 0.5393(12) 0.207(9) Uani F 0.48
F1B' 0.8708(17) 0.9055(18) 0.5682(9) 0.104(8) Uani F 0.48
F3B' 0.6717(24) 0.7947(29) 0.6016(9) 0.199(9) Uani F 0.48
F4B' 0.6659(20) 0.8540(21) 0.4950(8) 0.168(9) Uani F 0.48
HC1A -0.0493 0.9063 0.6797 0.061 Uani H 1.0
HC2A -0.2761 1.0122 0.7072 0.086 Uani H 1.0
HC3A -0.3122 1.0233 0.8217 0.093 Uani H 1.0
HC4A -0.1184 0.9272 0.9061 0.075 Uani H 1.0
HC7A 0.0572 0.8153 0.9727 0.074 Uani H 1.0
HC9A 0.4955 0.6353 0.9905 0.072 Uani H 1.0
HC12A 0.6807 0.5661 0.9323 0.072 Uani H 1.0
HC13A 0.8650 0.5040 0.8605 0.087 Uani H 1.0
HC14A 0.8088 0.5533 0.7437 0.080 Uani H 1.0
HC15A 0.5721 0.6627 0.7013 0.057 Uani H 1.0
HO1B 0.3088 0.8809 0.4494 0.077 Uani H 1.0
HC1B 0.1364 0.4520 0.8123 0.057 Uani H 1.0
HC2B 0.0191 0.2358 0.7643 0.076 Uani H 1.0
HC3B -0.0200 0.2106 0.6457 0.081 Uani H 1.0
HC4B 0.0603 0.4043 0.5779 0.066 Uani H 1.0
HC7B 0.1555 0.5788 0.5255 0.062 Uani H 1.0
HC9B 0.3507 0.9978 0.5430 0.057 Uani H 1.0
HC12B 0.4288 1.1708 0.6111 0.058 Uani H 1.0
HC13B 0.5076 1.3558 0.6937 0.072 Uani H 1.0
HC14B 0.4861 1.3085 0.8080 0.072 Uani H 1.0
HC15B 0.3872 1.0796 0.8370 0.055 Uani H 1.0

loop_
_atom_site_aniso_label
_atom_site_aniso_U_11
_atom_site_aniso_U_22
_atom_site_aniso_U_33
_atom_site_aniso_U_12
_atom_site_aniso_U_13
_atom_site_aniso_U_23
_atom_site_aniso_type_symbol
Cu 0.0380(4) 0.0404(4) 0.0430(5) 0.0012(5) 0.0090(3) 0.0005(6) Cu
O1A 0.145(5) 0.099(5) 0.042(2) -0.002(4) 0.026(2) 0.008(2) O
N1A 0.040(1) 0.042(1) 0.054(2) -0.004(1) 0.006(1) -0.004(1) N
N2A 0.046(1) 0.038(2) 0.038(2) -0.005(1) 0.0089(9) -0.002(1) N
N3A 0.042(1) 0.039(1) 0.049(2) -0.003(1) 0.008(1) -0.004(1) N
C1A 0.044(1) 0.052(2) 0.070(2) 0.001(1) -0.003(2) -0.004(1) C
C2A 0.044(1) 0.065(3) 0.103(3) 0.006(2) 0.000(2) -0.006(2) C
C3A 0.046(1) 0.069(3) 0.115(3) 0.005(2) 0.021(2) -0.010(3) C
C4A 0.052(1) 0.062(3) 0.088(2) -0.001(1) 0.030(1) -0.010(2) C
C5A 0.045(1) 0.047(2) 0.060(2) -0.004(1) 0.018(1) -0.006(1) C
C6A 0.054(1) 0.046(2) 0.045(2) -0.006(1) 0.0181(9) -0.003(1) C
C7A 0.080(2) 0.063(2) 0.048(2) -0.006(2) 0.029(1) -0.002(1) C
C8A 0.099(3) 0.071(3) 0.040(2) -0.004(2) 0.019(1) 0.004(2) C
C9A 0.081(2) 0.060(2) 0.040(2) -0.002(2) 0.003(1) 0.005(1) C
C10A 0.055(1) 0.044(2) 0.039(2) -0.003(1) 0.0034(9) 0.001(1) C
C11A 0.047(1) 0.042(1) 0.051(2) -0.001(1) 0.0008(9) -0.001(1) C
C12A 0.053(2) 0.054(2) 0.072(2) 0.006(1) -0.007(1) 0.001(2) C
C13A 0.049(2) 0.061(2) 0.100(3) 0.010(2) 0.001(2) -0.004(2) C
C14A 0.048(1) 0.059(2) 0.095(3) 0.006(2) 0.018(2) -0.009(2) C
C15A 0.047(1) 0.048(2) 0.066(2) 0.000(1) 0.018(1) -0.008(1) C
O1B 0.100(4) 0.082(3) 0.039(1) -0.007(3) 0.009(1) 0.000(1) O
N1B 0.038(1) 0.045(1) 0.049(1) -0.001(1) 0.0091(9) 0.0012(9) N
N2B 0.032(1) 0.042(1) 0.040(1) 0.005(1) 0.007(1) 0.0000(9) N
N3B 0.040(1) 0.041(1) 0.045(1) 0.005(1) 0.0087(9) -0.002(1) N
C1B 0.051(2) 0.051(1) 0.059(2) -0.007(2) 0.012(1) 0.005(1) C
C2B 0.066(2) 0.054(1) 0.075(2) -0.016(2) 0.011(2) 0.005(1) C
C3B 0.071(3) 0.054(1) 0.076(2) -0.018(2) 0.004(2) -0.003(2) C
C4B 0.060(2) 0.052(1) 0.062(1) -0.010(1) 0.002(1) -0.006(1) C
C5B 0.043(1) 0.046(1) 0.050(1) -0.002(1) 0.0051(9) -0.002(1) C
C6B 0.040(1) 0.046(1) 0.042(1) 0.002(1) 0.005(1) -0.0023(9) C
C7B 0.059(2) 0.057(1) 0.042(1) -0.001(1) 0.004(1) -0.004(1) C
C8B 0.067(2) 0.063(2) 0.040(1) -0.001(2) 0.007(1) 0.001(1) C
C9B 0.055(2) 0.055(1) 0.042(1) 0.001(1) 0.009(1) 0.005(1) C
C10B 0.038(1) 0.044(1) 0.041(1) 0.0045(9) 0.008(1) 0.002(1) C
C11B 0.040(1) 0.041(1) 0.047(1) 0.004(1) 0.0083(9) 0.0020(9) C
C12B 0.056(2) 0.044(1) 0.058(1) -0.001(1) 0.009(1) 0.006(1) C
C13B 0.069(2) 0.043(2) 0.069(2) -0.006(1) 0.009(2) 0.001(1) C
C14B 0.071(3) 0.044(2) 0.066(2) -0.004(1) 0.008(2) -0.007(1) C
C15B 0.056(2) 0.044(1) 0.053(2) 0.002(1) 0.009(1) -0.007(1) C
OW 0.106(5) 0.091(5) 0.078(5) -0.008(5) 0.039(4) -0.005(4) O
B1A 0.104(6) 0.098(7) 0.052(6) -0.035(5) 0.030(4) -0.006(3) B
F1A 0.111(6) 0.127(7) 0.072(6) -0.046(5) 0.022(4) -0.029(4) F
F2A 0.153(7) 0.207(9) 0.068(7) 0.018(7) 0.036(6) 0.037(7) F
F3A 0.147(8) 0.188(9) 0.092(9) 0.012(9) 0.052(6) -0.017(8) F
F4A 0.152(8) 0.115(6) 0.183(9) -0.077(8) 0.058(6) -0.014(6) F
B1A' 0.102(6) 0.086(7) 0.047(6) -0.039(5) 0.029(4) -0.006(4) B
F2A' 0.146(8) 0.129(6) 0.103(8) -0.039(6) 0.029(5) -0.056(6) F
F1A' 0.112(6) 0.174(9) 0.076(6) -0.038(5) 0.014(4) -0.033(5) F
F3A' 0.128(7) 0.169(9) 0.087(6) -0.027(5) 0.060(5) 0.022(6) F
F4A' 0.172(9) 0.116(8) 0.129(9) -0.004(6) 0.062(7) 0.040(7) F
B1B 0.103(9) 0.127(8) 0.060(9) -0.010(6) 0.010(9) 0.006(7) B
F1B 0.215(9) 0.160(9) 0.088(9) -0.061(9) -0.030(9) 0.003(9) F
F2B 0.101(9) 0.126(8) 0.150(9) -0.003(7) 0.028(8) -0.014(7) F
F3B 0.260(9) 0.223(9) 0.096(9) -0.119(9) -0.022(9) 0.057(9) F
F4B 0.114(9) 0.151(8) 0.304(9) -0.011(6) 0.083(9) -0.041(9) F
B1B' 0.104(9) 0.124(8) 0.067(9) -0.008(7) 0.003(9) 0.006(7) B
F2B' 0.135(9) 0.126(9) 0.353(9) -0.003(9) 0.009(9) -0.036(8) F
F1B' 0.104(9) 0.124(8) 0.079(9) -0.009(7) 0.000(8) 0.009(7) F
F3B' 0.253(9) 0.239(9) 0.123(9) -0.113(9) 0.090(9) -0.008(9) F
F4B' 0.204(9) 0.160(9) 0.112(9) -0.064(9) -0.068(9) 0.042(8) F

loop_
_geom_angle_atom_site_label_1
_geom_angle_atom_site_label_2
_geom_angle_atom_site_label_3
_geom_angle
_geom_angle_site_symmetry_1
_geom_angle_site_symmetry_2
_geom_angle_site_symmetry_3
_geom_angle_publ_flag
N1A Cu N2A 78.0(2) 1_555 1_555 1_555 no
N1A Cu N3A 155.6(2) 1_555 1_555 1_555 no
N1A Cu N1B 93.1(2) 1_555 1_555 1_555 no
N1A Cu N2B 102.3(2) 1_555 1_555 1_555 no
N1A Cu N3B 90.8(2) 1_555 1_555 1_555 no
N2A Cu N3A 77.7(2) 1_555 1_555 1_555 no
N2A Cu N1B 101.9(2) 1_555 1_555 1_555 no
N2A Cu N2B 179.5(2) 1_555 1_555 1_555 no
N2A Cu N3B 103.1(2) 1_555 1_555 1_555 no
N3A Cu N1B 92.9(2) 1_555 1_555 1_555 no
N3A Cu N2B 102.0(2) 1_555 1_555 1_555 no
N3A Cu N3B 93.6(2) 1_555 1_555 1_555 no
N1B Cu N2B 77.7(2) 1_555 1_555 1_555 no
N1B Cu N3B 154.9(2) 1_555 1_555 1_555 no
N2B Cu N3B 77.3(2) 1_555 1_555 1_555 no
Cu N1A C1A 127.9(3) 1_555 1_555 1_555 no
Cu N1A C5A 113.5(3) 1_555 1_555 1_555 no
C1A N1A C5A 118.5(2) 1_555 1_555 1_555 no
Cu N2A C6A 118.8(3) 1_555 1_555 1_555 no
Cu N2A C10A 120.8(3) 1_555 1_555 1_555 no
C6A N2A C10A 120.3(4) 1_555 1_555 1_555 no
Cu N3A C11A 113.4(3) 1_555 1_555 1_555 no
Cu N3A C15A 128.0(3) 1_555 1_555 1_555 no
C11A N3A C15A 118.5(2) 1_555 1_555 1_555 no
N1A C1A C2A 123.3(4) 1_555 1_555 1_555 no
C1A C2A C3A 118.3(4) 1_555 1_555 1_555 no
C2A C3A C4A 119.8(4) 1_555 1_555 1_555 no
C3A C4A C5A 118.9(4) 1_555 1_555 1_555 no
N1A C5A C4A 121.2(4) 1_555 1_555 1_555 no
N1A C5A C6A 113.9(4) 1_555 1_555 1_555 no
C4A C5A C6A 125.0(5) 1_555 1_555 1_555 no
N2A C6A C5A 115.6(4) 1_555 1_555 1_555 no
N2A C6A C7A 121.3(3) 1_555 1_555 1_555 no
C5A C6A C7A 123.1(4) 1_555 1_555 1_555 no
C6A C7A C8A 118.6(4) 1_555 1_555 1_555 no
O1A C8A C7A 121.8(4) 1_555 1_555 1_555 no
O1A C8A C9A 118.3(4) 1_555 1_555 1_555 no
C7A C8A C9A 119.9(5) 1_555 1_555 1_555 no
C8A C9A C10A 118.6(4) 1_555 1_555 1_555 no
N2A C10A C9A 121.3(3) 1_555 1_555 1_555 no
N2A C10A C11A 113.8(4) 1_555 1_555 1_555 no
C9A C10A C11A 124.9(4) 1_555 1_555 1_555 no
N3A C11A C10A 114.2(4) 1_555 1_555 1_555 no
N3A C11A C12A 121.2(4) 1_555 1_555 1_555 no
C10A C11A C12A 124.7(5) 1_555 1_555 1_555 no
C11A C12A C13A 118.9(4) 1_555 1_555 1_555 no
C12A C13A C14A 119.8(4) 1_555 1_555 1_555 no
C13A C14A C15A 118.3(4) 1_555 1_555 1_555 no
N3A C15A C14A 123.3(4) 1_555 1_555 1_555 no
Cu N1B C1B 129.2(3) 1_555 1_555 1_555 no
Cu N1B C5B 112.1(3) 1_555 1_555 1_555 no
C1B N1B C5B 118.5(2) 1_555 1_555 1_555 no
Cu N2B C6B 119.4(3) 1_555 1_555 1_555 no
Cu N2B C10B 120.2(3) 1_555 1_555 1_555 no
C6B N2B C10B 120.3(4) 1_555 1_555 1_555 no
Cu N3B C11B 111.8(3) 1_555 1_555 1_555 no
Cu N3B C15B 129.6(3) 1_555 1_555 1_555 no
C11B N3B C15B 118.5(2) 1_555 1_555 1_555 no
N1B C1B C2B 123.3(3) 1_555 1_555 1_555 no
C1B C2B C3B 118.3(4) 1_555 1_555 1_555 no
C2B C3B C4B 119.8(4) 1_555 1_555 1_555 no
C3B C4B C5B 118.9(4) 1_555 1_555 1_555 no
N1B C5B C4B 121.2(4) 1_555 1_555 1_555 no
N1B C5B C6B 114.9(4) 1_555 1_555 1_555 no
C4B C5B C6B 123.9(5) 1_555 1_555 1_555 no
N2B C6B C5B 115.6(4) 1_555 1_555 1_555 no
N2B C6B C7B 121.3(3) 1_555 1_555 1_555 no
C5B C6B C7B 123.0(5) 1_555 1_555 1_555 no
C6B C7B C8B 118.6(4) 1_555 1_555 1_555 no
O1B C8B C7B 118.3(4) 1_555 1_555 1_555 no
O1B C8B C9B 121.8(4) 1_555 1_555 1_555 no
C7B C8B C9B 119.9(5) 1_555 1_555 1_555 no
C8B C9B C10B 118.6(4) 1_555 1_555 1_555 no
N2B C10B C9B 121.3(3) 1_555 1_555 1_555 no
N2B C10B C11B 114.8(4) 1_555 1_555 1_555 no
C9B C10B C11B 123.8(5) 1_555 1_555 1_555 no
N3B C11B C10B 115.7(4) 1_555 1_555 1_555 no
N3B C11B C12B 121.2(4) 1_555 1_555 1_555 no
C10B C11B C12B 123.2(4) 1_555 1_555 1_555 no
C11B C12B C13B 118.9(4) 1_555 1_555 1_555 no
C12B C13B C14B 119.8(4) 1_555 1_555 1_555 no
C13B C14B C15B 118.3(4) 1_555 1_555 1_555 no
N3B C15B C14B 123.3(4) 1_555 1_555 1_555 no
F1A B1A F2A 109.47 1_555 1_555 1_555 no

loop_
_geom_bond_atom_site_label_1
_geom_bond_atom_site_label_2
_geom_bond_distance
_geom_bond_site_symmetry_1
_geom_bond_site_symmetry_2
_geom_bond_publ_flag
Cu N1A 2.142(4) 1_555 1_555 no
Cu N2A 1.953(4) 1_555 1_555 no
Cu N3A 2.163(4) 1_555 1_555 no
Cu N1B 2.209(4) 1_555 1_555 no
Cu N2B 1.978(4) 1_555 1_555 no
Cu N3B 2.218(4) 1_555 1_555 no
O1A C8A 1.350(6) 1_555 1_555 no
N1A C1A 1.335(4) 1_555 1_555 no
N1A C5A 1.345(5) 1_555 1_555 no
N2A C6A 1.349(4) 1_555 1_555 no
N2A C10A 1.349(4) 1_555 1_555 no
N3A C11A 1.345(5) 1_555 1_555 no
N3A C15A 1.335(4) 1_555 1_555 no
C1A C2A 1.365(5) 1_555 1_555 no
C2A C3A 1.363(6) 1_555 1_555 no
C3A C4A 1.383(6) 1_555 1_555 no
C4A C5A 1.380(5) 1_555 1_555 no
C5A C6A 1.451(7) 1_555 1_555 no
C6A C7A 1.383(5) 1_555 1_555 no
C7A C8A 1.392(5) 1_555 1_555 no
C8A C9A 1.392(5) 1_555 1_555 no
C9A C10A 1.383(5) 1_555 1_555 no
C10A C11A 1.492(7) 1_555 1_555 no
C11A C12A 1.380(5) 1_555 1_555 no
C12A C13A 1.383(6) 1_555 1_555 no
C13A C14A 1.363(6) 1_555 1_555 no
C14A C15A 1.365(5) 1_555 1_555 no
O1B C8B 1.350(6) 1_555 1_555 no
N1B C1B 1.335(4) 1_555 1_555 no
N1B C5B 1.345(5) 1_555 1_555 no
N2B C6B 1.349(4) 1_555 1_555 no
N2B C10B 1.349(4) 1_555 1_555 no
N3B C11B 1.345(5) 1_555 1_555 no
N3B C15B 1.335(4) 1_555 1_555 no
C1B C2B 1.365(5) 1_555 1_555 no
C2B C3B 1.363(6) 1_555 1_555 no
C3B C4B 1.383(6) 1_555 1_555 no
C4B C5B 1.380(5) 1_555 1_555 no
C5B C6B 1.481(7) 1_555 1_555 no
C6B C7B 1.383(5) 1_555 1_555 no
C7B C8B 1.392(5) 1_555 1_555 no
C8B C9B 1.392(5) 1_555 1_555 no
C9B C10B 1.383(5) 1_555 1_555 no
C10B C11B 1.477(7) 1_555 1_555 no
C11B C12B 1.380(5) 1_555 1_555 no
C12B C13B 1.383(6) 1_555 1_555 no
C13B C14B 1.363(6) 1_555 1_555 no
C14B C15B 1.365(5) 1_555 1_555 no
B1A F1A 1.352(3) 1_555 1_555 no
